data_4504541
loop_
_publ_author_name
'Sarkar, Madhushree'
'Biradha, Kumar'

_publ_section_title
;
 Amide-to-Amide Hydrogen Bonds in the Presence of a Pyridine
 Functionality:&#x2009; Crystal Structures of
 Bis(pyridinecarboxamido)alkanes
;
_journal_issue 1
_journal_name_full 'Crystal Growth &amp; Design'
_journal_page_first 202
_journal_paper_doi 10.1021/cg050292l
_journal_volume 6
_journal_year 2006
_chemical_formula_sum 'C20 H26 N4 O2'
_chemical_formula_weight 354.45
_chemical_name_systematic
; 
 ? 
;
_space_group_IT_number 14
_symmetry_cell_setting monoclinic
_symmetry_space_group_name_Hall '-P 2ybc'
_symmetry_space_group_name_H-M 'P 1 21/c 1'
_atom_sites_solution_hydrogens geom
_atom_sites_solution_primary direct
_atom_sites_solution_secondary difmap
_audit_creation_method SHELXL-97
_cell_angle_alpha 90.00
_cell_angle_beta 92.36(3)
_cell_angle_gamma 90.00
_cell_formula_units_Z 2
_cell_length_a 5.1130(10)
_cell_length_b 5.3230(11)
_cell_length_c 33.792(7)
_cell_measurement_reflns_used 25
_cell_measurement_temperature 293(2)
_cell_measurement_theta_max 13
_cell_measurement_theta_min 8
_cell_volume 918.9(3)
_computing_cell_refinement CAd4
_computing_data_collection CAD4
_computing_data_reduction CAD4
_computing_structure_refinement 'SHELXL-97 (Sheldrick, 1997)'
_computing_structure_solution 'SHELXS-97 (Sheldrick, 1990)'
_diffrn_ambient_temperature 293(2)
_diffrn_measured_fraction_theta_full 0.997
_diffrn_measured_fraction_theta_max 0.997
_diffrn_measurement_device_type CAD4-MACH3
_diffrn_measurement_method \w-scans
_diffrn_radiation_monochromator graphite
_diffrn_radiation_source 'fine-focus sealed tube'
_diffrn_radiation_type MoK\a
_diffrn_radiation_wavelength 0.71073
_diffrn_reflns_av_R_equivalents 0.0306
_diffrn_reflns_av_sigmaI/netI 0.0366
_diffrn_reflns_limit_h_max 6
_diffrn_reflns_limit_h_min 0
_diffrn_reflns_limit_k_max 6
_diffrn_reflns_limit_k_min -6
_diffrn_reflns_limit_l_max 40
_diffrn_reflns_limit_l_min -40
_diffrn_reflns_number 3392
_diffrn_reflns_theta_full 25.00
_diffrn_reflns_theta_max 25.00
_diffrn_reflns_theta_min 1.21
_diffrn_standards_decay_% 0
_diffrn_standards_interval_time 60
_diffrn_standards_number 3
_exptl_absorpt_coefficient_mu 0.085
_exptl_absorpt_correction_type none
_exptl_crystal_colour white
_exptl_crystal_density_diffrn 1.281
_exptl_crystal_density_meas ?
_exptl_crystal_density_method 'not measured'
_exptl_crystal_description needle
_exptl_crystal_F_000 380
_exptl_crystal_size_max 0.20
_exptl_crystal_size_mid 0.10
_exptl_crystal_size_min 0.10
_refine_diff_density_max 0.159
_refine_diff_density_min -0.169
_refine_diff_density_rms 0.043
_refine_ls_extinction_method none
_refine_ls_goodness_of_fit_ref 1.083
_refine_ls_hydrogen_treatment constr
_refine_ls_matrix_type full
_refine_ls_number_parameters 118
_refine_ls_number_reflns 1608
_refine_ls_number_restraints 0
_refine_ls_restrained_S_all 1.083
_refine_ls_R_factor_all 0.0611
_refine_ls_R_factor_gt 0.0408
_refine_ls_shift/su_max 0.000
_refine_ls_shift/su_mean 0.000
_refine_ls_structure_factor_coef Fsqd
_refine_ls_weighting_details 'calc w=1/[\s^2^(Fo^2^)+(0.0604P)^2^+0.2210P] where P=(Fo^2^+2Fc^2^)/3'
_refine_ls_weighting_scheme calc
_refine_ls_wR_factor_gt 0.1043
_refine_ls_wR_factor_ref 0.1291
_reflns_number_gt 1178
_reflns_number_total 1608
_reflns_threshold_expression >2sigma(I)
_cod_data_source_file cg050292lsi20050627_124720.cif
_cod_data_source_block 2d
_cod_depositor_comments
;
The following automatic conversions were performed:

'_symmetry_cell_setting' value 'Monoclinic' changed to 'monoclinic'
according to /home/saulius/struct/CIF-dictionaries/cif_core.dic
dictionary named 'cif_core.dic' version 2.4.1 from 2010-06-29.

Automatic conversion script
Id: cif_fix_values 1715 2011-07-08 13:25:40Z adriana 

The following automatic conversions were performed:

'_exptl_crystal_density_meas' value 'not measured' was changed to '?'
- the value is perceived as not measured.

Automatic conversion script
Id: cif_fix_values 3008 2015-01-20 13:52:24Z robertas 
;
_cod_original_sg_symbol_H-M P2(1)/c
_cod_database_code 4504541

loop_
_symmetry_equiv_pos_as_xyz
'x, y, z'
'-x, y+1/2, -z+1/2'
'-x, -y, -z'
'x, -y-1/2, z-1/2'

loop_
_atom_site_label
_atom_site_type_symbol
_atom_site_fract_x
_atom_site_fract_y
_atom_site_fract_z
_atom_site_U_iso_or_equiv
_atom_site_adp_type
_atom_site_occupancy
_atom_site_symmetry_multiplicity
_atom_site_calc_flag
_atom_site_refinement_flags
N11 N 0.3065(3) -0.3428(3) 0.27631(5) 0.0541(5) Uani 1 1 d .
N12 N 0.3209(3) 0.2776(3) 0.39011(4) 0.0429(4) Uani 1 1 d .
H12 H 0.1605 0.2531 0.3824 0.051 Uiso 1 1 calc R
C10 C 0.4308(3) -0.0186(3) 0.33933(5) 0.0372(4) Uani 1 1 d .
C11 C 0.2126(4) 0.0227(4) 0.31456(5) 0.0449(5) Uani 1 1 d .
H11 H 0.1037 0.1594 0.3186 0.054 Uiso 1 1 calc R
C12 C 0.1596(4) -0.1413(4) 0.28390(6) 0.0503(5) Uani 1 1 d .
H12A H 0.0129 -0.1107 0.2674 0.060 Uiso 1 1 calc R
C13 C 0.5156(4) -0.3807(4) 0.30035(6) 0.0499(5) Uani 1 1 d .
H13 H 0.6201 -0.5199 0.2958 0.060 Uiso 1 1 calc R
C14 C 0.5855(4) -0.2257(4) 0.33147(6) 0.0440(5) Uani 1 1 d .
H14 H 0.7351 -0.2592 0.3472 0.053 Uiso 1 1 calc R
C15 C 0.5108(3) 0.1527(3) 0.37246(5) 0.0400(4) Uani 1 1 d .
O15 O 0.7437(2) 0.1777(3) 0.38292(4) 0.0576(4) Uani 1 1 d .
C20 C 0.3801(3) 0.4532(4) 0.42188(5) 0.0451(5) Uani 1 1 d .
H20A H 0.5127 0.5700 0.4136 0.054 Uiso 1 1 calc .
H20B H 0.4515 0.3619 0.4447 0.054 Uiso 1 1 calc .
C21 C 0.1425(3) 0.5988(4) 0.43373(6) 0.0440(5) Uani 1 1 d .
H21A H 0.0070 0.4821 0.4410 0.053 Uiso 1 1 calc .
H21B H 0.0754 0.6962 0.4113 0.053 Uiso 1 1 calc .
C22 C 0.2053(3) 0.7735(3) 0.46815(6) 0.0443(5) Uani 1 1 d .
H22A H 0.3347 0.8948 0.4602 0.053 Uiso 1 1 calc .
H22B H 0.2825 0.6764 0.4899 0.053 Uiso 1 1 calc .
C23 C -0.0312(3) 0.9141(4) 0.48262(6) 0.0447(5) Uani 1 1 d .
H23A H -0.1069 1.0131 0.4609 0.054 Uiso 1 1 calc .
H23B H -0.1617 0.7929 0.4902 0.054 Uiso 1 1 calc .

loop_
_atom_site_aniso_label
_atom_site_aniso_U_11
_atom_site_aniso_U_22
_atom_site_aniso_U_33
_atom_site_aniso_U_23
_atom_site_aniso_U_13
_atom_site_aniso_U_12
N11 0.0560(11) 0.0540(10) 0.0521(10) -0.0116(8) 0.0003(8) -0.0083(8)
N12 0.0293(7) 0.0472(9) 0.0519(9) -0.0122(7) -0.0011(6) -0.0021(7)
C10 0.0310(9) 0.0407(10) 0.0402(9) -0.0007(7) 0.0032(7) -0.0034(7)
C11 0.0390(10) 0.0455(10) 0.0500(11) -0.0016(9) -0.0005(8) 0.0012(8)
C12 0.0423(11) 0.0608(13) 0.0471(11) 0.0003(9) -0.0060(8) -0.0066(9)
C13 0.0496(11) 0.0435(11) 0.0567(12) -0.0075(9) 0.0046(9) 0.0013(9)
C14 0.0377(10) 0.0444(10) 0.0498(11) -0.0008(8) 0.0012(8) 0.0014(8)
C15 0.0314(9) 0.0415(10) 0.0470(10) -0.0027(8) 0.0015(7) -0.0009(7)
O15 0.0302(7) 0.0713(10) 0.0707(10) -0.0245(8) -0.0042(6) 0.0006(6)
C20 0.0361(9) 0.0491(10) 0.0497(11) -0.0105(9) -0.0019(8) -0.0001(8)
C21 0.0354(9) 0.0434(10) 0.0531(11) -0.0074(9) -0.0003(8) 0.0015(8)
C22 0.0367(10) 0.0425(10) 0.0534(11) -0.0071(9) -0.0025(8) -0.0002(8)
C23 0.0356(10) 0.0435(10) 0.0547(11) -0.0073(9) -0.0013(8) -0.0002(8)

loop_
_atom_type_symbol
_atom_type_description
_atom_type_scat_dispersion_real
_atom_type_scat_dispersion_imag
_atom_type_scat_source
C C 0.0033 0.0016 'International Tables Vol C Tables 4.2.6.8 and 6.1.1.4'
H H 0.0000 0.0000 'International Tables Vol C Tables 4.2.6.8 and 6.1.1.4'
N N 0.0061 0.0033 'International Tables Vol C Tables 4.2.6.8 and 6.1.1.4'
O O 0.0106 0.0060 'International Tables Vol C Tables 4.2.6.8 and 6.1.1.4'

loop_
_geom_angle_atom_site_label_1
_geom_angle_atom_site_label_2
_geom_angle_atom_site_label_3
_geom_angle
_geom_angle_site_symmetry_1
C13 N11 C12 116.54(17) .
C15 N12 C20 121.25(15) .
C11 C10 C14 117.48(17) .
C11 C10 C15 123.17(16) .
C14 C10 C15 119.30(16) .
C12 C11 C10 118.97(18) .
N11 C12 C11 123.93(18) .
N11 C13 C14 123.63(18) .
C13 C14 C10 119.44(17) .
O15 C15 N12 121.85(16) .
O15 C15 C10 120.88(16) .
N12 C15 C10 117.27(15) .
N12 C20 C21 112.50(14) .
C20 C21 C22 111.83(15) .
C21 C22 C23 113.79(15) .
C23 C23 C22 113.72(18) 3_576

loop_
_geom_bond_atom_site_label_1
_geom_bond_atom_site_label_2
_geom_bond_distance
_geom_bond_site_symmetry_2
N11 C13 1.331(3) .
N11 C12 1.341(3) .
N12 C15 1.337(2) .
N12 C20 1.446(2) .
C10 C11 1.385(3) .
C10 C14 1.389(3) .
C10 C15 1.488(2) .
C11 C12 1.373(3) .
C13 C14 1.372(3) .
C15 O15 1.235(2) .
C20 C21 1.509(3) .
C21 C22 1.513(3) .
C22 C23 1.520(3) .
C23 C23 1.512(4) 3_576
